data_1507924
loop_
_publ_author_name
'Schickea, Olivier'
'Faurea, Bruno'
'Giorgib, Michel'
'Simaana, A. Jalila'
'Reglier, Marius'

_publ_section_title
;
 Binuclear copper(II) complexes 1: Synthesis, characterization and
 evaluation of a new complex in phosphatase-like activity
;
_journal_name_full
;
Inorganica Chimica Acta
;
_journal_page_first 189
_journal_page_last 194
_journal_paper_doi 10.1016/j.ica.2012.04.019
_journal_volume 391
_journal_year 2012
_chemical_formula_sum 'C25 H20 O6'
_chemical_formula_weight 416.41
_space_group_IT_number 60
_symmetry_cell_setting orthorhombic
_symmetry_space_group_name_Hall '-P 2n 2ab'
_symmetry_space_group_name_H-M 'P b c n'
_atom_sites_solution_hydrogens geom
_atom_sites_solution_primary direct
_atom_sites_solution_secondary difmap
_cell_angle_alpha 90.
_cell_angle_beta 90.
_cell_angle_gamma 90.
_cell_formula_units_Z 8
_cell_length_a 10.3290(7)
_cell_length_b 14.7250(9)
_cell_length_c 26.376(1)
_cell_measurement_reflns_used 4792
_cell_measurement_temperature 293(2)
_cell_measurement_theta_max 26
_cell_measurement_theta_min 2
_cell_volume 4011.6(4)
_computing_cell_refinement 'Denzo & Scalepak(Otwinowski & Minor,1997)'
_computing_data_collection 'KappaCCD (Nonius, 1998)'
_computing_data_reduction 'Denzo & Scalepak(Otwinowski & Minor,1997)'
_computing_structure_refinement 'SHELXL-97 (Sheldrick, 1997)'
_computing_structure_solution 'SIR92 (Altomare et al., 1994)'
_diffrn_ambient_temperature 293(2)
_diffrn_measured_fraction_theta_full 0.885
_diffrn_measured_fraction_theta_max 0.885
_diffrn_measurement_device_type kappaCCD
_diffrn_measurement_method 'Phi scan'
_diffrn_radiation_monochromator graphite
_diffrn_radiation_source 'fine-focus sealed tube'
_diffrn_radiation_type MoK\a
_diffrn_radiation_wavelength 0.71070
_diffrn_reflns_av_R_equivalents 0.076
_diffrn_reflns_av_sigmaI/netI 0.0462
_diffrn_reflns_limit_h_max 14
_diffrn_reflns_limit_h_min 0
_diffrn_reflns_limit_k_max 20
_diffrn_reflns_limit_k_min 0
_diffrn_reflns_limit_l_max 28
_diffrn_reflns_limit_l_min 0
_diffrn_reflns_number 4792
_diffrn_reflns_theta_full 29.16
_diffrn_reflns_theta_max 29.16
_diffrn_reflns_theta_min 3.48
_exptl_absorpt_coefficient_mu 0.099
_exptl_crystal_colour yellow
_exptl_crystal_density_diffrn 1.379
_exptl_crystal_density_method 'not measured'
_exptl_crystal_description prism
_exptl_crystal_F_000 1744
_exptl_crystal_size_max .4
_exptl_crystal_size_mid .4
_exptl_crystal_size_min .3
_refine_diff_density_max 0.201
_refine_diff_density_min -0.147
_refine_diff_density_rms 0.032
_refine_ls_extinction_method none
_refine_ls_goodness_of_fit_ref 1.103
_refine_ls_hydrogen_treatment constr
_refine_ls_matrix_type full
_refine_ls_number_parameters 282
_refine_ls_number_reflns 4792
_refine_ls_number_restraints 0
_refine_ls_restrained_S_all 1.103
_refine_ls_R_factor_all 0.1096
_refine_ls_R_factor_gt 0.0660
_refine_ls_shift/su_max 0.001
_refine_ls_shift/su_mean 0.000
_refine_ls_structure_factor_coef Fsqd
_refine_ls_weighting_details 'calc w=1/[\s^2^(Fo^2^)+(0.0307P)^2^+1.7005P] where P=(Fo^2^+2Fc^2^)/3'
_refine_ls_weighting_scheme calc
_refine_ls_wR_factor_gt 0.1167
_refine_ls_wR_factor_ref 0.1343
_reflns_number_gt 3211
_reflns_number_total 4792
_reflns_threshold_expression >2sigma(I)
_cod_data_source_file Compound1.CIF
_cod_data_source_block Compound_1
_cod_database_code 1507924

loop_
_symmetry_equiv_pos_as_xyz
'x, y, z'
'-x+1/2, -y+1/2, z+1/2'
'x+1/2, -y+1/2, -z'
'-x, y, -z+1/2'
'-x, -y, -z'
'x-1/2, y-1/2, -z-1/2'
'-x-1/2, y-1/2, z'
'x, -y, z-1/2'

loop_
_atom_site_label
_atom_site_type_symbol
_atom_site_fract_x
_atom_site_fract_y
_atom_site_fract_z
_atom_site_U_iso_or_equiv
_atom_site_adp_type
_atom_site_occupancy
_atom_site_symmetry_multiplicity
_atom_site_calc_flag
_atom_site_refinement_flags
O1 O 0.32583(13) 0.09262(10) 0.46143(5) 0.0609(4) Uani 1 1 d .
O2 O 0.21443(15) 0.09517(13) 0.53348(6) 0.0822(5) Uani 1 1 d .
O3 O 0.33584(13) 0.11823(11) 0.61789(5) 0.0659(4) Uani 1 1 d .
H3 H 0.2617 0.1181 0.5867 0.134(11) Uiso 1 1 d R
O4 O 0.75231(15) 0.15839(8) 0.74605(5) 0.0618(4) Uani 1 1 d .
H4 H 0.8237 0.1651 0.7775 0.125(10) Uiso 1 1 d R
O5 O 0.90140(17) 0.24555(11) 0.80830(6) 0.0797(5) Uani 1 1 d .
O6 O 0.90174(14) 0.39649(10) 0.80680(5) 0.0620(4) Uani 1 1 d .
C1 C 0.2059(2) 0.08087(17) 0.43376(9) 0.0749(7) Uani 1 1 d .
H1A H 0.1583 0.0310 0.4479 0.112 Uiso 1 1 calc R
H1B H 0.2247 0.0685 0.3988 0.112 Uiso 1 1 calc R
H1C H 0.1551 0.1353 0.4362 0.112 Uiso 1 1 calc R
C2 C 0.3170(2) 0.10061(13) 0.51100(8) 0.0530(5) Uani 1 1 d .
C3 C 0.44205(17) 0.11693(12) 0.53646(7) 0.0438(4) Uani 1 1 d .
C4 C 0.44660(17) 0.12662(12) 0.59017(7) 0.0439(4) Uani 1 1 d .
C5 C 0.56031(17) 0.14547(11) 0.61542(6) 0.0402(4) Uani 1 1 d .
C6 C 0.67619(17) 0.15382(11) 0.58657(7) 0.0397(4) Uani 1 1 d .
C7 C 0.67234(17) 0.14503(12) 0.53291(7) 0.0438(4) Uani 1 1 d .
H8 H 0.5509 0.1203 0.4731 0.062 Uiso 1 1 d R
C8 C 0.55367(18) 0.12660(13) 0.50924(7) 0.0469(4) Uani 1 1 d .
H9 H 0.7847 0.1486 0.4680 0.077 Uiso 1 1 d R
C9 C 0.7881(2) 0.15398(15) 0.50443(8) 0.0568(5) Uani 1 1 d .
H10 H 0.9806 0.1765 0.5076 0.086 Uiso 1 1 d R
C10 C 0.9033(2) 0.16953(15) 0.52743(9) 0.0617(6) Uani 1 1 d .
H11 H 0.9915 0.1880 0.5954 0.073 Uiso 1 1 d R
C11 C 0.90811(18) 0.17770(14) 0.58026(9) 0.0568(5) Uani 1 1 d .
H12 H 0.8055 0.1762 0.6456 0.064 Uiso 1 1 d R
C12 C 0.79931(18) 0.17028(12) 0.60890(7) 0.0485(5) Uani 1 1 d .
H13A H 0.6119 0.1048 0.6849 0.068 Uiso 1 1 d R
H13B H 0.4713 0.1446 0.6825 0.068 Uiso 1 1 d R
C13 C 0.55968(19) 0.15394(13) 0.67286(7) 0.0488(5) Uani 1 1 d .
C14 C 0.60935(18) 0.24284(12) 0.69480(6) 0.0428(4) Uani 1 1 d .
C15 C 0.55567(17) 0.32829(12) 0.68088(6) 0.0419(4) Uani 1 1 d .
H16 H 0.4105 0.2816 0.6339 0.075 Uiso 1 1 d R
C16 C 0.44784(18) 0.33681(13) 0.64770(7) 0.0493(5) Uani 1 1 d .
H17 H 0.3250 0.4252 0.6132 0.078 Uiso 1 1 d R
C17 C 0.3984(2) 0.41995(15) 0.63582(8) 0.0568(5) Uani 1 1 d .
H18 H 0.4168 0.5580 0.6474 0.078 Uiso 1 1 d R
C18 C 0.4514(2) 0.49989(15) 0.65580(8) 0.0607(6) Uani 1 1 d .
H19 H 0.5910 0.5490 0.7013 0.074 Uiso 1 1 d R
C19 C 0.5538(2) 0.49465(13) 0.68786(8) 0.0541(5) Uani 1 1 d .
C20 C 0.60793(18) 0.40983(12) 0.70142(7) 0.0439(4) Uani 1 1 d .
H21 H 0.7456 0.4596 0.7493 0.061 Uiso 1 1 d R
C21 C 0.71004(18) 0.40432(12) 0.73660(7) 0.0461(4) Uani 1 1 d .
C22 C 0.75806(17) 0.32213(12) 0.75195(7) 0.0445(4) Uani 1 1 d .
C23 C 0.70588(18) 0.24091(12) 0.73093(7) 0.0451(4) Uani 1 1 d .
C24 C 0.85959(19) 0.31648(15) 0.79114(7) 0.0509(5) Uani 1 1 d .
C25 C 0.9954(2) 0.39634(17) 0.84750(9) 0.0722(7) Uani 1 1 d .
H25A H 0.9610 0.3635 0.8759 0.108 Uiso 1 1 calc R
H25B H 1.0137 0.4577 0.8574 0.108 Uiso 1 1 calc R
H25C H 1.0737 0.3677 0.8362 0.108 Uiso 1 1 calc R

loop_
_atom_site_aniso_label
_atom_site_aniso_U_11
_atom_site_aniso_U_22
_atom_site_aniso_U_33
_atom_site_aniso_U_23
_atom_site_aniso_U_13
_atom_site_aniso_U_12
O1 0.0590(9) 0.0743(10) 0.0493(10) -0.0051(7) -0.0203(7) -0.0024(7)
O2 0.0449(9) 0.1317(16) 0.0700(11) -0.0091(10) -0.0076(8) -0.0133(9)
O3 0.0487(8) 0.0963(11) 0.0528(9) -0.0053(8) 0.0095(7) -0.0152(8)
O4 0.0839(10) 0.0465(7) 0.0550(8) -0.0052(6) -0.0189(8) 0.0114(7)
O5 0.0981(12) 0.0611(10) 0.0798(11) -0.0068(8) -0.0429(10) 0.0113(9)
O6 0.0638(9) 0.0608(9) 0.0613(9) -0.0071(7) -0.0177(7) -0.0050(7)
C1 0.0689(15) 0.0877(17) 0.0683(16) -0.0063(12) -0.0357(12) -0.0020(12)
C2 0.0500(12) 0.0552(12) 0.0538(14) -0.0032(9) -0.0102(10) -0.0012(9)
C3 0.0437(10) 0.0456(10) 0.0420(11) -0.0030(8) -0.0046(8) 0.0001(8)
C4 0.0440(10) 0.0450(10) 0.0427(11) -0.0022(8) 0.0041(8) -0.0044(8)
C5 0.0467(10) 0.0391(9) 0.0348(10) -0.0024(7) 0.0002(8) -0.0017(7)
C6 0.0436(10) 0.0366(9) 0.0389(11) -0.0027(7) -0.0031(8) 0.0026(7)
C7 0.0460(10) 0.0459(10) 0.0395(11) -0.0027(8) -0.0001(8) 0.0013(8)
C8 0.0518(11) 0.0544(11) 0.0346(11) -0.0026(8) -0.0037(8) 0.0032(9)
C9 0.0545(12) 0.0716(13) 0.0443(12) -0.0020(10) 0.0087(9) 0.0021(10)
C10 0.0462(11) 0.0713(14) 0.0676(16) -0.0006(11) 0.0113(10) -0.0011(10)
C11 0.0411(10) 0.0592(12) 0.0701(15) -0.0029(10) -0.0057(10) -0.0014(9)
C12 0.0477(10) 0.0506(11) 0.0473(12) -0.0045(8) -0.0063(9) 0.0022(8)
C13 0.0582(12) 0.0485(11) 0.0396(11) -0.0012(8) -0.0003(9) -0.0054(9)
C14 0.0503(10) 0.0479(10) 0.0301(10) -0.0042(7) 0.0041(8) 0.0003(8)
C15 0.0458(10) 0.0508(10) 0.0293(10) -0.0011(8) 0.0066(7) 0.0002(8)
C16 0.0500(11) 0.0587(12) 0.0394(11) -0.0033(9) 0.0034(8) 0.0022(9)
C17 0.0567(12) 0.0688(14) 0.0448(12) 0.0047(10) -0.0040(10) 0.0083(10)
C18 0.0701(14) 0.0562(13) 0.0559(14) 0.0092(10) -0.0019(11) 0.0079(11)
C19 0.0646(13) 0.0496(11) 0.0480(13) 0.0038(9) 0.0014(10) -0.0023(10)
C20 0.0498(10) 0.0485(10) 0.0333(10) 0.0009(8) 0.0070(8) -0.0007(8)
C21 0.0534(11) 0.0476(10) 0.0372(11) -0.0046(8) 0.0055(8) -0.0043(8)
C22 0.0488(10) 0.0520(10) 0.0328(10) -0.0055(8) 0.0024(8) 0.0023(8)
C23 0.0561(11) 0.0451(10) 0.0343(11) -0.0033(7) 0.0034(8) 0.0053(8)
C24 0.0546(11) 0.0571(12) 0.0409(11) -0.0083(9) -0.0016(9) 0.0022(10)
C25 0.0679(14) 0.0813(16) 0.0675(15) -0.0150(12) -0.0226(12) -0.0037(12)

loop_
_atom_type_symbol
_atom_type_description
_atom_type_scat_dispersion_real
_atom_type_scat_dispersion_imag
_atom_type_scat_source
C C 0.0033 0.0016 'International Tables Vol C Tables 4.2.6.8 and 6.1.1.4'
H H 0.0000 0.0000 'International Tables Vol C Tables 4.2.6.8 and 6.1.1.4'
O O 0.0106 0.0060 'International Tables Vol C Tables 4.2.6.8 and 6.1.1.4'

loop_
_geom_angle_atom_site_label_1
_geom_angle_atom_site_label_2
_geom_angle_atom_site_label_3
_geom_angle
C2 O1 C1 116.89(17)
C4 O3 H3 100.3
C23 O4 H4 111.8
C24 O6 C25 116.81(17)
O1 C1 H1A 109.5
O1 C1 H1B 109.5
H1A C1 H1B 109.5
O1 C1 H1C 109.5
H1A C1 H1C 109.5
H1B C1 H1C 109.5
O2 C2 O1 122.58(18)
O2 C2 C3 123.44(19)
O1 C2 C3 113.98(18)
C8 C3 C4 118.99(16)
C8 C3 C2 121.10(17)
C4 C3 C2 119.86(17)
O3 C4 C5 118.31(16)
O3 C4 C3 119.77(16)
C5 C4 C3 121.92(16)
C4 C5 C6 118.40(16)
C4 C5 C13 119.63(16)
C6 C5 C13 121.95(16)
C7 C6 C12 116.92(16)
C7 C6 C5 120.04(16)
C12 C6 C5 123.04(16)
C8 C7 C9 121.29(17)
C8 C7 C6 119.03(16)
C9 C7 C6 119.67(17)
C3 C8 C7 121.60(16)
C3 C8 H8 119.2
C7 C8 H8 119.2
C10 C9 C7 121.27(18)
C10 C9 H9 119.5
C7 C9 H9 119.3
C9 C10 C11 119.43(19)
C9 C10 H10 120.3
C11 C10 H10 120.2
C12 C11 C10 121.17(18)
C12 C11 H11 121.5
C10 C11 H11 117.3
C11 C12 C6 121.53(17)
C11 C12 H12 119.4
C6 C12 H12 119.1
C14 C13 C5 116.65(15)
C14 C13 H13A 109.6
C5 C13 H13A 105.4
C14 C13 H13B 110.1
C5 C13 H13B 104.9
H13A C13 H13B 109.9
C23 C14 C15 118.56(16)
C23 C14 C13 119.28(16)
C15 C14 C13 122.11(16)
C16 C15 C14 122.81(16)
C16 C15 C20 117.18(17)
C14 C15 C20 119.99(16)
C17 C16 C15 120.93(18)
C17 C16 H16 121.2
C15 C16 H16 117.8
C16 C17 C18 121.46(19)
C16 C17 H17 120.4
C18 C17 H17 118.1
C19 C18 C17 119.43(18)
C19 C18 H18 119.2
C17 C18 H18 121.3
C18 C19 C20 121.07(18)
C18 C19 H19 119.8
C20 C19 H19 119.1
C21 C20 C19 120.92(17)
C21 C20 C15 119.11(16)
C19 C20 C15 119.92(17)
C22 C21 C20 121.16(16)
C22 C21 H21 120.8
C20 C21 H21 118.0
C21 C22 C23 119.34(17)
C21 C22 C24 120.97(17)
C23 C22 C24 119.65(16)
O4 C23 C14 118.28(16)
O4 C23 C22 120.04(16)
C14 C23 C22 121.68(17)
O5 C24 O6 122.11(18)
O5 C24 C22 124.13(18)
O6 C24 C22 113.76(17)
O6 C25 H25A 109.5
O6 C25 H25B 109.5
H25A C25 H25B 109.5
O6 C25 H25C 109.5
H25A C25 H25C 109.5
H25B C25 H25C 109.5

loop_
_geom_bond_atom_site_label_1
_geom_bond_atom_site_label_2
_geom_bond_distance
O1 C2 1.316(2)
O1 C1 1.448(2)
O2 C2 1.217(2)
O3 C4 1.363(2)
O3 H3 1.1240
O4 C23 1.366(2)
O4 H4 1.1151
O5 C24 1.217(2)
O6 C24 1.322(2)
O6 C25 1.445(2)
C1 H1A 0.9600
C1 H1B 0.9600
C1 H1C 0.9600
C2 C3 1.475(3)
C3 C8 1.366(2)
C3 C4 1.425(3)
C4 C5 1.378(2)
C5 C6 1.424(2)
C5 C13 1.520(3)
C6 C7 1.422(3)
C6 C12 1.422(2)
C7 C8 1.402(2)
C7 C9 1.418(3)
C8 H8 0.9580
C9 C10 1.355(3)
C9 H9 0.9648
C10 C11 1.399(3)
C10 H10 0.9591
C11 C12 1.359(3)
C11 H11 0.9617
C12 H12 0.9730
C13 C14 1.520(3)
C13 H13A 0.9573
C13 H13B 0.9578
C14 C23 1.379(3)
C14 C15 1.423(2)
C15 C16 1.422(2)
C15 C20 1.424(3)
C16 C17 1.363(3)
C16 H16 0.9707
C17 C18 1.401(3)
C17 H17 0.9684
C18 C19 1.356(3)
C18 H18 0.9538
C19 C20 1.414(3)
C19 H19 0.9562
C20 C21 1.407(3)
C21 C22 1.369(3)
C21 H21 0.9535
C22 C23 1.424(2)
C22 C24 1.475(3)
C25 H25A 0.9600
C25 H25B 0.9600
C25 H25C 0.9600

loop_
_cod_related_entry_id
_cod_related_entry_database
_cod_related_entry_code
1 ChemSpider 9467932
